data_4306655
loop_
_publ_author_name
'Stephen M. Mansell'
'Christopher A. Russell'
'Duncan F. Wass'

_publ_contact_author
; 
    Dr. Chris Russell
    School of Chemistry
    University of Bristol
    Cantock's Close
    BS8 1TS Bristol
    UK
;
_publ_contact_author_email Chris.Russell@bristol.ac.uk
_publ_contact_author_fax '0117 9290509'
_publ_contact_author_phone '0117 9287599'
_publ_section_title
;
Synthesis and Structural Characterization of Tin Analogues of N-Heterocyclic
Carbenes
;
_journal_name_full 'Inorganic Chemistry'
_journal_page_first 11367
_journal_page_last 11375
_journal_paper_doi 10.1021/ic801479g
_journal_volume 47
_journal_year 2008
_chemical_formula_moiety 'C27 H40 N2 Sn'
_chemical_formula_sum 'C27 H40 N2 Sn'
_chemical_formula_weight 511.30
_chemical_name_systematic
; 
 ? 
;
_space_group_IT_number 15
_symmetry_cell_setting monoclinic
_symmetry_space_group_name_Hall '-C 2yc'
_symmetry_space_group_name_H-M 'C 1 2/c 1'
_atom_sites_solution_hydrogens geom
_atom_sites_solution_primary direct
_atom_sites_solution_secondary difmap
_audit_creation_method SHELXL-97
_cell_angle_alpha 90.00
_cell_angle_beta 119.9150(10)
_cell_angle_gamma 90.00
_cell_formula_units_Z 8
_cell_length_a 31.3536(10)
_cell_length_b 11.3904(4)
_cell_length_c 17.3236(6)
_cell_measurement_reflns_used 6151
_cell_measurement_temperature 173(2)
_cell_measurement_theta_max 27.48
_cell_measurement_theta_min 1.94
_cell_volume 5362.5(3)
_computing_cell_refinement 'BRUKER SAINT'
_computing_data_collection 'BRUKER SMART'
_computing_data_reduction 'BRUKER SAINT'
_computing_molecular_graphics SHELXTL
_computing_publication_material SHELXTL
_computing_structure_refinement 'SHELXL-97 (Sheldrick, 1997)'
_computing_structure_solution 'SHELXS-97 (Sheldrick, 1990)'
_diffrn_ambient_temperature 173(2)
_diffrn_detector_area_resol_mean 8.2
_diffrn_measured_fraction_theta_full 1.000
_diffrn_measured_fraction_theta_max 1.000
_diffrn_measurement_device_type 'CCD area detector'
_diffrn_measurement_method 'omega scans'
_diffrn_radiation_monochromator graphite
_diffrn_radiation_source 'fine-focus sealed tube'
_diffrn_radiation_type MoK\a
_diffrn_radiation_wavelength 0.71073
_diffrn_reflns_av_R_equivalents 0.0283
_diffrn_reflns_av_sigmaI/netI 0.0225
_diffrn_reflns_limit_h_max 40
_diffrn_reflns_limit_h_min -40
_diffrn_reflns_limit_k_max 14
_diffrn_reflns_limit_k_min -14
_diffrn_reflns_limit_l_max 22
_diffrn_reflns_limit_l_min -22
_diffrn_reflns_number 27821
_diffrn_reflns_theta_full 27.48
_diffrn_reflns_theta_max 27.48
_diffrn_reflns_theta_min 1.94
_diffrn_standards_number 0
_exptl_absorpt_coefficient_mu 0.967
_exptl_absorpt_correction_T_max 0.91
_exptl_absorpt_correction_T_min 0.6097
_exptl_absorpt_correction_type multi-scan
_exptl_absorpt_process_details 'SADABS v2.10 (BRUKER-AXS, 2003)'
_exptl_crystal_colour yellow
_exptl_crystal_density_diffrn 1.267
_exptl_crystal_density_method 'not measured'
_exptl_crystal_description block
_exptl_crystal_F_000 2128
_exptl_crystal_size_max 0.50
_exptl_crystal_size_mid 0.40
_exptl_crystal_size_min 0.10
_refine_diff_density_max 0.293
_refine_diff_density_min -0.462
_refine_diff_density_rms 0.051
_refine_ls_extinction_method none
_refine_ls_goodness_of_fit_ref 0.925
_refine_ls_hydrogen_treatment constr
_refine_ls_matrix_type full
_refine_ls_number_parameters 289
_refine_ls_number_reflns 6151
_refine_ls_number_restraints 0
_refine_ls_restrained_S_all 0.925
_refine_ls_R_factor_all 0.0325
_refine_ls_R_factor_gt 0.0234
_refine_ls_shift/su_max 0.021
_refine_ls_shift/su_mean 0.002
_refine_ls_structure_factor_coef Fsqd
_refine_ls_weighting_details 'calc w=1/[\s^2^(Fo^2^)+(0.0355P)^2^+4.6457P] where P=(Fo^2^+2Fc^2^)/3'
_refine_ls_weighting_scheme calc
_refine_ls_wR_factor_gt 0.0582
_refine_ls_wR_factor_ref 0.0627
_reflns_number_gt 5180
_reflns_number_total 6151
_reflns_threshold_expression >2sigma(I)
_cod_data_source_file ic801479g_si_001_2.cif
_cod_data_source_block 2
_cod_depositor_comments
;
The following automatic conversions were performed:
'_symmetry_cell_setting' value 'Monoclinic' changed to 'monoclinic'
according to '/home/saulius/struct/CIF-dictionaries/cif_core.dic'
dictionary named 'cif_core.dic' version 2.4.1 from 2010-06-29.

Automatic conversion script
Id: cif_fix_enum 1527 2010-12-29 10:47:43Z saulius 
;
_cod_original_sg_symbol_H-M 'C 2/c'
_cod_database_code 4306655

loop_
_symmetry_equiv_pos_as_xyz
'x, y, z'
'-x, y, -z+1/2'
'x+1/2, y+1/2, z'
'-x+1/2, y+1/2, -z+1/2'
'-x, -y, -z'
'x, -y, z-1/2'
'-x+1/2, -y+1/2, -z'
'x+1/2, -y+1/2, z-1/2'

loop_
_atom_site_label
_atom_site_type_symbol
_atom_site_fract_x
_atom_site_fract_y
_atom_site_fract_z
_atom_site_U_iso_or_equiv
_atom_site_adp_type
_atom_site_occupancy
_atom_site_symmetry_multiplicity
_atom_site_calc_flag
_atom_site_refinement_flags
_atom_site_disorder_assembly
_atom_site_disorder_group
Sn1 Sn 0.120558(4) 0.859556(11) 0.147487(8) 0.03513(5) Uani 1 1 d . A .
N1 N 0.16949(5) 0.77720(13) 0.26215(9) 0.0301(3) Uani 1 1 d . . .
N2 N 0.07058(5) 0.72775(13) 0.11222(10) 0.0335(3) Uani 1 1 d . . .
C1 C 0.21514(6) 0.83533(15) 0.31981(11) 0.0294(4) Uani 1 1 d . A .
C2 C 0.21944(6) 0.90561(16) 0.39019(12) 0.0326(4) Uani 1 1 d . . .
C3 C 0.26353(7) 0.96435(18) 0.44325(13) 0.0414(4) Uani 1 1 d . A .
H3 H 0.2668 1.0122 0.4908 0.050 Uiso 1 1 calc R . .
C4 C 0.30253(7) 0.95419(19) 0.42788(14) 0.0463(5) Uani 1 1 d . . .
H4 H 0.3322 0.9956 0.4643 0.056 Uiso 1 1 calc R A .
C5 C 0.29837(7) 0.88392(18) 0.35962(14) 0.0411(4) Uani 1 1 d . A .
H5 H 0.3255 0.8770 0.3498 0.049 Uiso 1 1 calc R . .
C6 C 0.25518(6) 0.82310(16) 0.30503(12) 0.0329(4) Uani 1 1 d . . .
C7 C 0.25250(7) 0.74420(18) 0.23178(12) 0.0384(4) Uani 1 1 d . A .
H7 H 0.2192 0.7071 0.2011 0.046 Uiso 1 1 calc R . .
C8 C 0.29029(9) 0.64580(19) 0.26942(15) 0.0507(5) Uani 1 1 d . . .
H8A H 0.3235 0.6794 0.2990 0.076 Uiso 1 1 calc R A .
H8B H 0.2862 0.5942 0.2209 0.076 Uiso 1 1 calc R . .
H8C H 0.2855 0.6004 0.3126 0.076 Uiso 1 1 calc R . .
C9 C 0.25797(13) 0.8139(3) 0.16226(18) 0.0783(9) Uani 1 1 d . . .
H9A H 0.2326 0.8750 0.1373 0.118 Uiso 1 1 calc R A .
H9B H 0.2542 0.7611 0.1145 0.118 Uiso 1 1 calc R . .
H9C H 0.2906 0.8503 0.1901 0.118 Uiso 1 1 calc R . .
C10 C 0.17691(7) 0.91983(18) 0.40801(12) 0.0384(4) Uani 1 1 d . A .
H10 H 0.1507 0.8631 0.3687 0.046 Uiso 1 1 calc R . .
C11 C 0.19218(9) 0.8896(3) 0.50394(15) 0.0585(6) Uani 1 1 d . . .
H11A H 0.2033 0.8078 0.5161 0.088 Uiso 1 1 calc R A .
H11B H 0.1640 0.8999 0.5132 0.088 Uiso 1 1 calc R . .
H11C H 0.2190 0.9416 0.5443 0.088 Uiso 1 1 calc R . .
C12 C 0.15503(11) 1.0425(2) 0.3836(2) 0.0748(8) Uani 1 1 d . . .
H12A H 0.1800 1.1004 0.4207 0.112 Uiso 1 1 calc R A .
H12B H 0.1270 1.0484 0.3936 0.112 Uiso 1 1 calc R . .
H12C H 0.1440 1.0578 0.3207 0.112 Uiso 1 1 calc R . .
C13 C 0.02440(6) 0.73496(16) 0.03065(12) 0.0335(4) Uani 1 1 d . A .
C14 C -0.01627(7) 0.79037(18) 0.02961(13) 0.0382(4) Uani 1 1 d . . .
C15 C -0.06072(7) 0.7948(2) -0.05122(14) 0.0457(5) Uani 1 1 d . A .
H15 H -0.0885 0.8315 -0.0532 0.055 Uiso 1 1 calc R . .
C16 C -0.06507(7) 0.7473(2) -0.12750(14) 0.0497(5) Uani 1 1 d . . .
H16 H -0.0956 0.7514 -0.1816 0.060 Uiso 1 1 calc R A .
C17 C -0.02512(8) 0.6936(2) -0.12595(14) 0.0469(5) Uani 1 1 d . A .
H17 H -0.0286 0.6612 -0.1793 0.056 Uiso 1 1 calc R . .
C18 C 0.02027(7) 0.68614(17) -0.04726(13) 0.0373(4) Uani 1 1 d . . .
C19 C 0.06397(8) 0.62991(18) -0.04847(15) 0.0434(5) Uani 1 1 d . A .
H19 H 0.0907 0.6201 0.0148 0.052 Uiso 1 1 calc R . .
C20 C 0.05245(9) 0.5094(2) -0.0910(2) 0.0759(9) Uani 1 1 d . . .
H20A H 0.0424 0.4572 -0.0579 0.114 Uiso 1 1 calc R A .
H20B H 0.0818 0.4775 -0.0899 0.114 Uiso 1 1 calc R . .
H20C H 0.0257 0.5156 -0.1529 0.114 Uiso 1 1 calc R . .
C21 C 0.08357(11) 0.7104(3) -0.0935(2) 0.0727(8) Uani 1 1 d . . .
H21A H 0.1110 0.6719 -0.0953 0.109 Uiso 1 1 calc R A .
H21B H 0.0950 0.7839 -0.0599 0.109 Uiso 1 1 calc R . .
H21C H 0.0573 0.7273 -0.1543 0.109 Uiso 1 1 calc R . .
C22 C -0.01234(8) 0.84713(19) 0.11181(14) 0.0438(5) Uani 1 1 d . A .
H22 H 0.0203 0.8247 0.1633 0.053 Uiso 1 1 calc R . .
C23 C -0.05160(10) 0.8056(3) 0.1329(2) 0.0707(7) Uani 1 1 d . . .
H23A H -0.0843 0.8194 0.0813 0.106 Uiso 1 1 calc R A .
H23B H -0.0485 0.8492 0.1843 0.106 Uiso 1 1 calc R . .
H23C H -0.0473 0.7215 0.1467 0.106 Uiso 1 1 calc R . .
C24 C -0.01346(14) 0.9795(2) 0.1054(2) 0.0821(9) Uani 1 1 d . . .
H24A H 0.0129 1.0063 0.0947 0.123 Uiso 1 1 calc R A .
H24B H -0.0086 1.0134 0.1612 0.123 Uiso 1 1 calc R . .
H24C H -0.0453 1.0048 0.0560 0.123 Uiso 1 1 calc R . .
C25A C 0.16406(7) 0.66121(17) 0.29265(14) 0.0415(5) Uani 0.732(6) 1 d P A 1
H25A H 0.1520 0.6711 0.3353 0.050 Uiso 0.732(6) 1 calc PR A 1
H25B H 0.1968 0.6232 0.3248 0.050 Uiso 0.732(6) 1 calc PR A 1
C26A C 0.12935(9) 0.5819(2) 0.2184(2) 0.0409(9) Uani 0.732(6) 1 d P A 1
H26A H 0.1431 0.5693 0.1785 0.049 Uiso 0.732(6) 1 calc PR A 1
H26B H 0.1294 0.5048 0.2449 0.049 Uiso 0.732(6) 1 calc PR A 1
C27A C 0.07717(7) 0.61910(18) 0.16230(15) 0.0449(5) Uani 0.732(6) 1 d P A 1
H27A H 0.0588 0.5554 0.1197 0.054 Uiso 0.732(6) 1 calc PR A 1
H27B H 0.0626 0.6299 0.2011 0.054 Uiso 0.732(6) 1 calc PR A 1
C25B C 0.16406(7) 0.66121(17) 0.29265(14) 0.0415(5) Uani 0.268(6) 1 d P A 2
H25C H 0.1811 0.6030 0.2752 0.050 Uiso 0.268(6) 1 calc PR A 2
H25D H 0.1809 0.6620 0.3585 0.050 Uiso 0.268(6) 1 calc PR A 2
C26B C 0.1137(3) 0.6225(7) 0.2587(6) 0.045(3) Uani 0.268(6) 1 d P A 2
H26C H 0.0996 0.6728 0.2869 0.054 Uiso 0.268(6) 1 calc PR A 2
H26D H 0.1155 0.5420 0.2817 0.054 Uiso 0.268(6) 1 calc PR A 2
C27B C 0.07717(7) 0.61910(18) 0.16230(15) 0.0449(5) Uani 0.268(6) 1 d P A 2
H27C H 0.0869 0.5562 0.1347 0.054 Uiso 0.268(6) 1 calc PR A 2
H27D H 0.0449 0.5968 0.1554 0.054 Uiso 0.268(6) 1 calc PR A 2

loop_
_atom_site_aniso_label
_atom_site_aniso_U_11
_atom_site_aniso_U_22
_atom_site_aniso_U_33
_atom_site_aniso_U_23
_atom_site_aniso_U_13
_atom_site_aniso_U_12
Sn1 0.02824(7) 0.02968(7) 0.03379(8) 0.00697(5) 0.00516(5) -0.00387(5)
N1 0.0242(7) 0.0288(7) 0.0297(7) 0.0027(6) 0.0077(6) -0.0011(6)
N2 0.0240(7) 0.0314(8) 0.0356(8) 0.0054(6) 0.0077(6) -0.0022(6)
C1 0.0248(8) 0.0286(8) 0.0283(8) 0.0035(7) 0.0083(7) 0.0005(6)
C2 0.0307(9) 0.0327(9) 0.0315(9) 0.0027(7) 0.0133(7) 0.0023(7)
C3 0.0390(10) 0.0429(11) 0.0349(10) -0.0100(8) 0.0128(8) -0.0044(8)
C4 0.0315(10) 0.0498(12) 0.0463(11) -0.0100(9) 0.0109(9) -0.0122(9)
C5 0.0294(9) 0.0456(11) 0.0466(11) -0.0023(9) 0.0178(9) -0.0027(8)
C6 0.0283(9) 0.0335(9) 0.0325(9) 0.0007(7) 0.0118(7) 0.0018(7)
C7 0.0336(9) 0.0434(11) 0.0361(10) -0.0036(8) 0.0159(8) 0.0030(8)
C8 0.0532(13) 0.0489(13) 0.0457(12) -0.0050(10) 0.0214(10) 0.0097(10)
C9 0.133(3) 0.0626(16) 0.0574(16) 0.0088(13) 0.0607(18) 0.0139(18)
C10 0.0379(10) 0.0429(11) 0.0370(10) 0.0006(8) 0.0207(8) 0.0027(8)
C11 0.0558(14) 0.0834(18) 0.0409(12) -0.0003(12) 0.0275(11) -0.0057(13)
C12 0.0778(18) 0.0615(16) 0.117(2) 0.0240(16) 0.0726(19) 0.0283(14)
C13 0.0243(8) 0.0311(9) 0.0365(9) 0.0045(7) 0.0085(7) -0.0038(7)
C14 0.0300(9) 0.0381(10) 0.0406(10) 0.0068(8) 0.0131(8) 0.0004(8)
C15 0.0275(9) 0.0512(12) 0.0479(12) 0.0042(10) 0.0109(8) 0.0046(9)
C16 0.0311(10) 0.0548(13) 0.0419(11) 0.0026(10) 0.0022(8) -0.0003(9)
C17 0.0421(11) 0.0476(12) 0.0400(11) -0.0065(9) 0.0122(9) -0.0068(10)
C18 0.0309(9) 0.0329(9) 0.0421(10) -0.0004(8) 0.0137(8) -0.0045(8)
C19 0.0353(10) 0.0439(11) 0.0477(11) -0.0084(9) 0.0182(9) -0.0050(8)
C20 0.0493(14) 0.0585(16) 0.112(2) -0.0313(16) 0.0348(15) -0.0049(12)
C21 0.0710(18) 0.0761(19) 0.093(2) 0.0033(16) 0.0573(17) -0.0032(15)
C22 0.0348(10) 0.0496(12) 0.0422(11) 0.0041(9) 0.0156(9) 0.0069(9)
C23 0.0679(17) 0.0830(19) 0.0801(19) -0.0182(16) 0.0511(16) -0.0107(15)
C24 0.138(3) 0.0528(16) 0.0670(18) -0.0079(13) 0.059(2) -0.0093(17)
C25A 0.0331(10) 0.0367(10) 0.0402(10) 0.0106(8) 0.0075(8) -0.0020(8)
C26A 0.0321(14) 0.0259(13) 0.0525(17) 0.0088(12) 0.0119(12) 0.0016(10)
C27A 0.0326(10) 0.0362(10) 0.0512(12) 0.0110(9) 0.0099(9) -0.0058(8)
C25B 0.0331(10) 0.0367(10) 0.0402(10) 0.0106(8) 0.0075(8) -0.0020(8)
C26B 0.036(4) 0.046(5) 0.050(5) 0.021(4) 0.019(4) 0.003(3)
C27B 0.0326(10) 0.0362(10) 0.0512(12) 0.0110(9) 0.0099(9) -0.0058(8)

loop_
_atom_type_symbol
_atom_type_description
_atom_type_scat_dispersion_real
_atom_type_scat_dispersion_imag
_atom_type_scat_source
C C 0.0033 0.0016 'International Tables Vol C Tables 4.2.6.8 and 6.1.1.4'
H H 0.0000 0.0000 'International Tables Vol C Tables 4.2.6.8 and 6.1.1.4'
N N 0.0061 0.0033 'International Tables Vol C Tables 4.2.6.8 and 6.1.1.4'
Sn Sn -0.6537 1.4246 'International Tables Vol C Tables 4.2.6.8 and 6.1.1.4'

loop_
_geom_angle_atom_site_label_1
_geom_angle_atom_site_label_2
_geom_angle_atom_site_label_3
_geom_angle
_geom_angle_site_symmetry_1
_geom_angle_site_symmetry_3
_geom_angle_publ_flag
N2 Sn1 N1 92.63(6) . . ?
C1 N1 C25A 114.86(14) . . ?
C1 N1 Sn1 118.13(11) . . ?
C25A N1 Sn1 126.99(11) . . ?
C13 N2 C27A 113.97(14) . . ?
C13 N2 Sn1 120.13(11) . . ?
C27A N2 Sn1 125.88(12) . . ?
C2 C1 C6 120.33(16) . . ?
C2 C1 N1 119.79(15) . . ?
C6 C1 N1 119.88(16) . . ?
C3 C2 C1 118.69(17) . . ?
C3 C2 C10 119.85(17) . . ?
C1 C2 C10 121.45(16) . . ?
C4 C3 C2 121.08(18) . . ?
C4 C3 H3 119.5 . . ?
C2 C3 H3 119.5 . . ?
C3 C4 C5 120.01(18) . . ?
C3 C4 H4 120.0 . . ?
C5 C4 H4 120.0 . . ?
C4 C5 C6 121.08(19) . . ?
C4 C5 H5 119.5 . . ?
C6 C5 H5 119.5 . . ?
C5 C6 C1 118.79(17) . . ?
C5 C6 C7 119.44(17) . . ?
C1 C6 C7 121.76(16) . . ?
C8 C7 C9 110.6(2) . . ?
C8 C7 C6 111.72(16) . . ?
C9 C7 C6 111.76(19) . . ?
C8 C7 H7 107.5 . . ?
C9 C7 H7 107.5 . . ?
C6 C7 H7 107.5 . . ?
C7 C8 H8A 109.5 . . ?
C7 C8 H8B 109.5 . . ?
H8A C8 H8B 109.5 . . ?
C7 C8 H8C 109.5 . . ?
H8A C8 H8C 109.5 . . ?
H8B C8 H8C 109.5 . . ?
C7 C9 H9A 109.5 . . ?
C7 C9 H9B 109.5 . . ?
H9A C9 H9B 109.5 . . ?
C7 C9 H9C 109.5 . . ?
H9A C9 H9C 109.5 . . ?
H9B C9 H9C 109.5 . . ?
C11 C10 C2 111.57(17) . . ?
C11 C10 C12 111.4(2) . . ?
C2 C10 C12 111.16(17) . . ?
C11 C10 H10 107.5 . . ?
C2 C10 H10 107.5 . . ?
C12 C10 H10 107.5 . . ?
C10 C11 H11A 109.5 . . ?
C10 C11 H11B 109.5 . . ?
H11A C11 H11B 109.5 . . ?
C10 C11 H11C 109.5 . . ?
H11A C11 H11C 109.5 . . ?
H11B C11 H11C 109.5 . . ?
C10 C12 H12A 109.5 . . ?
C10 C12 H12B 109.5 . . ?
H12A C12 H12B 109.5 . . ?
C10 C12 H12C 109.5 . . ?
H12A C12 H12C 109.5 . . ?
H12B C12 H12C 109.5 . . ?
C18 C13 C14 120.91(16) . . ?
C18 C13 N2 119.19(16) . . ?
C14 C13 N2 119.90(17) . . ?
C15 C14 C13 118.06(19) . . ?
C15 C14 C22 119.96(18) . . ?
C13 C14 C22 121.95(17) . . ?
C16 C15 C14 121.39(19) . . ?
C16 C15 H15 119.3 . . ?
C14 C15 H15 119.3 . . ?
C15 C16 C17 120.17(18) . . ?
C15 C16 H16 119.9 . . ?
C17 C16 H16 119.9 . . ?
C16 C17 C18 121.2(2) . . ?
C16 C17 H17 119.4 . . ?
C18 C17 H17 119.4 . . ?
C17 C18 C13 118.28(18) . . ?
C17 C18 C19 119.85(19) . . ?
C13 C18 C19 121.83(17) . . ?
C20 C19 C21 110.9(2) . . ?
C20 C19 C18 112.98(18) . . ?
C21 C19 C18 110.55(19) . . ?
C20 C19 H19 107.4 . . ?
C21 C19 H19 107.4 . . ?
C18 C19 H19 107.4 . . ?
C19 C20 H20A 109.5 . . ?
C19 C20 H20B 109.5 . . ?
H20A C20 H20B 109.5 . . ?
C19 C20 H20C 109.5 . . ?
H20A C20 H20C 109.5 . . ?
H20B C20 H20C 109.5 . . ?
C19 C21 H21A 109.5 . . ?
C19 C21 H21B 109.5 . . ?
H21A C21 H21B 109.5 . . ?
C19 C21 H21C 109.5 . . ?
H21A C21 H21C 109.5 . . ?
H21B C21 H21C 109.5 . . ?
C14 C22 C24 111.65(19) . . ?
C14 C22 C23 113.39(19) . . ?
C24 C22 C23 109.6(2) . . ?
C14 C22 H22 107.3 . . ?
C24 C22 H22 107.3 . . ?
C23 C22 H22 107.3 . . ?
C22 C23 H23A 109.5 . . ?
C22 C23 H23B 109.5 . . ?
H23A C23 H23B 109.5 . . ?
C22 C23 H23C 109.5 . . ?
H23A C23 H23C 109.5 . . ?
H23B C23 H23C 109.5 . . ?
C22 C24 H24A 109.5 . . ?
C22 C24 H24B 109.5 . . ?
H24A C24 H24B 109.5 . . ?
C22 C24 H24C 109.5 . . ?
H24A C24 H24C 109.5 . . ?
H24B C24 H24C 109.5 . . ?
N1 C25A C26A 113.51(17) . . ?
N1 C25A H25A 108.9 . . ?
C26A C25A H25A 108.9 . . ?
N1 C25A H25B 108.9 . . ?
C26A C25A H25B 108.9 . . ?
H25A C25A H25B 107.7 . . ?
C27A C26A C25A 118.6(2) . . ?
C27A C26A H26A 107.7 . . ?
C25A C26A H26A 107.7 . . ?
C27A C26A H26B 107.7 . . ?
C25A C26A H26B 107.7 . . ?
H26A C26A H26B 107.1 . . ?
N2 C27A C26A 114.30(18) . . ?
N2 C27A H27A 108.7 . . ?
C26A C27A H27A 108.7 . . ?
N2 C27A H27B 108.7 . . ?
C26A C27A H27B 108.7 . . ?
H27A C27A H27B 107.6 . . ?
H26C C26B H26D 106.6 . . ?

loop_
_geom_bond_atom_site_label_1
_geom_bond_atom_site_label_2
_geom_bond_distance
_geom_bond_site_symmetry_2
_geom_bond_publ_flag
Sn1 N2 2.0316(14) . ?
Sn1 N1 2.0347(14) . ?
N1 C1 1.435(2) . ?
N1 C25A 1.464(2) . ?
N2 C13 1.435(2) . ?
N2 C27A 1.466(2) . ?
C1 C2 1.408(3) . ?
C1 C6 1.408(2) . ?
C2 C3 1.392(3) . ?
C2 C10 1.520(2) . ?
C3 C4 1.380(3) . ?
C3 H3 0.9500 . ?
C4 C5 1.379(3) . ?
C4 H4 0.9500 . ?
C5 C6 1.389(3) . ?
C5 H5 0.9500 . ?
C6 C7 1.523(3) . ?
C7 C8 1.521(3) . ?
C7 C9 1.521(3) . ?
C7 H7 1.0000 . ?
C8 H8A 0.9800 . ?
C8 H8B 0.9800 . ?
C8 H8C 0.9800 . ?
C9 H9A 0.9800 . ?
C9 H9B 0.9800 . ?
C9 H9C 0.9800 . ?
C10 C11 1.522(3) . ?
C10 C12 1.521(3) . ?
C10 H10 1.0000 . ?
C11 H11A 0.9800 . ?
C11 H11B 0.9800 . ?
C11 H11C 0.9800 . ?
C12 H12A 0.9800 . ?
C12 H12B 0.9800 . ?
C12 H12C 0.9800 . ?
C13 C18 1.405(3) . ?
C13 C14 1.415(3) . ?
C14 C15 1.400(3) . ?
C14 C22 1.512(3) . ?
C15 C16 1.370(3) . ?
C15 H15 0.9500 . ?
C16 C17 1.382(3) . ?
C16 H16 0.9500 . ?
C17 C18 1.398(3) . ?
C17 H17 0.9500 . ?
C18 C19 1.522(3) . ?
C19 C20 1.514(3) . ?
C19 C21 1.518(3) . ?
C19 H19 1.0000 . ?
C20 H20A 0.9800 . ?
C20 H20B 0.9800 . ?
C20 H20C 0.9800 . ?
C21 H21A 0.9800 . ?
C21 H21B 0.9800 . ?
C21 H21C 0.9800 . ?
C22 C24 1.511(3) . ?
C22 C23 1.524(3) . ?
C22 H22 1.0000 . ?
C23 H23A 0.9800 . ?
C23 H23B 0.9800 . ?
C23 H23C 0.9800 . ?
C24 H24A 0.9800 . ?
C24 H24B 0.9800 . ?
C24 H24C 0.9800 . ?
C25A C26A 1.503(3) . ?
C25A H25A 0.9900 . ?
C25A H25B 0.9900 . ?
C26A C27A 1.489(3) . ?
C26A H26A 0.9900 . ?
C26A H26B 0.9900 . ?
C27A H27A 0.9900 . ?
C27A H27B 0.9900 . ?
C26B H26C 0.9900 . ?
C26B H26D 0.9900 . ?

loop_
_geom_torsion_atom_site_label_1
_geom_torsion_atom_site_label_2
_geom_torsion_atom_site_label_3
_geom_torsion_atom_site_label_4
_geom_torsion
_geom_torsion_site_symmetry_1
_geom_torsion_site_symmetry_2
_geom_torsion_site_symmetry_3
_geom_torsion_site_symmetry_4
_geom_torsion_publ_flag
N2 Sn1 N1 C1 -178.86(13) . . . . ?
N2 Sn1 N1 C25A 2.83(16) . . . . ?
N1 Sn1 N2 C13 -179.96(14) . . . . ?
N1 Sn1 N2 C27A -1.54(17) . . . . ?
C25A N1 C1 C2 -87.8(2) . . . . ?
Sn1 N1 C1 C2 93.68(17) . . . . ?
C25A N1 C1 C6 93.0(2) . . . . ?
Sn1 N1 C1 C6 -85.48(18) . . . . ?
C6 C1 C2 C3 1.4(3) . . . . ?
N1 C1 C2 C3 -177.78(16) . . . . ?
C6 C1 C2 C10 -179.65(17) . . . . ?
N1 C1 C2 C10 1.2(3) . . . . ?
C1 C2 C3 C4 -0.2(3) . . . . ?
C10 C2 C3 C4 -179.18(19) . . . . ?
C2 C3 C4 C5 -0.7(3) . . . . ?
C3 C4 C5 C6 0.4(3) . . . . ?
C4 C5 C6 C1 0.7(3) . . . . ?
C4 C5 C6 C7 -178.58(19) . . . . ?
C2 C1 C6 C5 -1.6(3) . . . . ?
N1 C1 C6 C5 177.52(17) . . . . ?
C2 C1 C6 C7 177.65(17) . . . . ?
N1 C1 C6 C7 -3.2(3) . . . . ?
C5 C6 C7 C8 61.0(2) . . . . ?
C1 C6 C7 C8 -118.3(2) . . . . ?
C5 C6 C7 C9 -63.6(3) . . . . ?
C1 C6 C7 C9 117.1(2) . . . . ?
C3 C2 C10 C11 -54.9(3) . . . . ?
C1 C2 C10 C11 126.1(2) . . . . ?
C3 C2 C10 C12 70.0(3) . . . . ?
C1 C2 C10 C12 -108.9(2) . . . . ?
C27A N2 C13 C18 -86.7(2) . . . . ?
Sn1 N2 C13 C18 91.86(18) . . . . ?
C27A N2 C13 C14 93.0(2) . . . . ?
Sn1 N2 C13 C14 -88.39(19) . . . . ?
C18 C13 C14 C15 0.2(3) . . . . ?
N2 C13 C14 C15 -179.59(17) . . . . ?
C18 C13 C14 C22 -177.93(18) . . . . ?
N2 C13 C14 C22 2.3(3) . . . . ?
C13 C14 C15 C16 -0.1(3) . . . . ?
C22 C14 C15 C16 178.0(2) . . . . ?
C14 C15 C16 C17 0.0(4) . . . . ?
C15 C16 C17 C18 0.2(4) . . . . ?
C16 C17 C18 C13 -0.1(3) . . . . ?
C16 C17 C18 C19 -178.0(2) . . . . ?
C14 C13 C18 C17 0.0(3) . . . . ?
N2 C13 C18 C17 179.71(17) . . . . ?
C14 C13 C18 C19 177.82(17) . . . . ?
N2 C13 C18 C19 -2.4(3) . . . . ?
C17 C18 C19 C20 -51.8(3) . . . . ?
C13 C18 C19 C20 130.3(2) . . . . ?
C17 C18 C19 C21 73.1(3) . . . . ?
C13 C18 C19 C21 -104.8(2) . . . . ?
C15 C14 C22 C24 -70.5(3) . . . . ?
C13 C14 C22 C24 107.6(2) . . . . ?
C15 C14 C22 C23 54.0(3) . . . . ?
C13 C14 C22 C23 -128.0(2) . . . . ?
C1 N1 C25A C26A -154.46(19) . . . . ?
Sn1 N1 C25A C26A 23.9(3) . . . . ?
N1 C25A C26A C27A -60.5(3) . . . . ?
C13 N2 C27A C26A 151.7(2) . . . . ?
Sn1 N2 C27A C26A -26.8(3) . . . . ?
C25A C26A C27A N2 62.4(3) . . . . ?
